data_7014819
loop_
_publ_author_name
'Dan, Hiroki'
'Nishikiori, Shin-ichi'
'Yamamuro, Osamu'

_publ_section_title
;
 Tridymite-like host clathrate [K(H2O)n][CuZn(CN)4]: crystal structure,
 guest molecular motion and properties.
;
_journal_issue 5
_journal_name_full 'Dalton transactions (Cambridge, England : 2003)'
_journal_page_first 1168
_journal_page_last 1174
_journal_paper_doi 10.1039/c0dt01201g
_journal_volume 40
_journal_year 2011
_chemical_formula_structural '(K (H2 O)11.2) (Cu Zn (C N)4)'
_chemical_formula_sum 'C4 H22.4 Cu K N4 O11.2 Zn'
_chemical_formula_weight 473.88
_chemical_name_systematic
;
?
;
_space_group_IT_number 186
_symmetry_cell_setting hexagonal
_symmetry_space_group_name_Hall 'P 6c -2c'
_symmetry_space_group_name_H-M 'P 63 m c'
_atom_sites_solution_primary heavy
_atom_sites_solution_secondary difmap
_audit_creation_method SHELXL-97
_cell_angle_alpha 90.00
_cell_angle_beta 90.00
_cell_angle_gamma 120.00
_cell_formula_units_Z 2
_cell_length_a 8.2737(8)
_cell_length_b 8.2737(8)
_cell_length_c 13.4002(13)
_cell_measurement_reflns_used 6691
_cell_measurement_temperature 293(2)
_cell_measurement_theta_max 31.92
_cell_measurement_theta_min 3.04
_cell_volume 794.40(13)
_computing_cell_refinement 'PROCESS-AUTO (Rigaku, 1998)'
_computing_data_collection 'PROCESS-AUTO (Rigaku, 1998)'
_computing_data_reduction 'PROCESS-AUTO (Rigaku, 1998)'
_computing_molecular_graphics 'Ortep3 for Windows (Farrugia, 1997)'
_computing_publication_material 'SHELXL-97 (Sheldrick, 1997), PLATON (Spek, 2003)'
_computing_structure_refinement 'SHELXL-97 (Sheldrick, 1997)'
_computing_structure_solution 'SHELXS-97 (Sheldrick, 1990)'
_diffrn_ambient_temperature 293(2)
_diffrn_detector_area_resol_mean 10.0
_diffrn_measured_fraction_theta_full 0.998
_diffrn_measured_fraction_theta_max 0.998
_diffrn_measurement_device_type 'Rigaku RAXIS-RAPID imaging-plate'
_diffrn_measurement_method \w
_diffrn_radiation_monochromator graphite
_diffrn_radiation_source 'fine-focus sealed tube'
_diffrn_radiation_type MoK\a
_diffrn_radiation_wavelength 0.710747
_diffrn_reflns_av_R_equivalents 0.0414
_diffrn_reflns_av_sigmaI/netI 0.0158
_diffrn_reflns_limit_h_max 10
_diffrn_reflns_limit_h_min -10
_diffrn_reflns_limit_k_max 6
_diffrn_reflns_limit_k_min -6
_diffrn_reflns_limit_l_max 19
_diffrn_reflns_limit_l_min -18
_diffrn_reflns_number 17662
_diffrn_reflns_theta_full 31.92
_diffrn_reflns_theta_max 31.92
_diffrn_reflns_theta_min 3.04
_exptl_absorpt_coefficient_mu 3.17
_exptl_absorpt_correction_T_max 0.3403
_exptl_absorpt_correction_T_min 0.2437
_exptl_absorpt_correction_type empirical
_exptl_absorpt_process_details
;
HIGASHI, T. (1995). Abscor - Empirical Absorption Correction based
on Fourier Series Approximation. Rigaku Corporation, Tokyo, Japan.
;
_exptl_crystal_colour colorless
_exptl_crystal_density_diffrn 1.98
_exptl_crystal_density_meas 1.98
_exptl_crystal_density_method 'floatation in CHBr3-ethylbenzene mixture'
_exptl_crystal_description 'hexagonal prism'
_exptl_crystal_F_000 484
_exptl_crystal_size_max 0.39
_exptl_crystal_size_mid 0.35
_exptl_crystal_size_min 0.34
_platon_squeeze_details
;
;
_platon_squeeze_void_average_x -0.014
_platon_squeeze_void_average_y -0.010
_platon_squeeze_void_average_z -0.059
_platon_squeeze_void_content 'K+ ions and water molecules'
_platon_squeeze_void_count_electrons 101
_platon_squeeze_void_nr 1
_platon_squeeze_void_volume 517
_refine_diff_density_max 0.295
_refine_diff_density_min -0.566
_refine_diff_density_rms 0.076
_refine_ls_abs_structure_details 'Flack (1983), 501 Freidel pairs'
_refine_ls_abs_structure_Flack 0.33(11)
_refine_ls_extinction_method none
_refine_ls_goodness_of_fit_ref 1.044
_refine_ls_hydrogen_treatment noref
_refine_ls_matrix_type full
_refine_ls_number_parameters 25
_refine_ls_number_reflns 1068
_refine_ls_number_restraints 1
_refine_ls_R_factor_gt 0.049
_refine_ls_shift/su_max 0.005
_refine_ls_shift/su_mean 0.001
_refine_ls_structure_factor_coef Fsqd
_refine_ls_weighting_details 'calc w=1/[\s^2^(Fo^2^)+(0.0938P)^2^+0.0000P] where P=(Fo^2^+2Fc^2^)/3'
_refine_ls_weighting_scheme calc
_refine_ls_wR_factor_ref 0.151
_reflns_number_gt 645
_reflns_number_total 1068
_reflns_threshold_expression >2\s(I)
_cod_data_source_file C0DT01201G.TXT
_cod_data_source_block KCuZnCN
_cod_database_code 7014819

loop_
_symmetry_equiv_pos_as_xyz
'x, y, z'
'-x, -y, z+1/2'
'x-y, x, z+1/2'
'-x+y, -x, z'
'-y, x-y, z'
'y, -x+y, z+1/2'
'-y, -x, z'
'y, x, z+1/2'
'-x, -x+y, z+1/2'
'x-y, -y, z+1/2'
'x, x-y, z'
'-x+y, y, z'

loop_
_atom_site_label
_atom_site_type_symbol
_atom_site_fract_x
_atom_site_fract_y
_atom_site_fract_z
_atom_site_U_iso_or_equiv
_atom_site_adp_type
_atom_site_occupancy
_atom_site_symmetry_multiplicity
_atom_site_calc_flag
_atom_site_refinement_flags
_atom_site_disorder_assembly
_atom_site_disorder_group
Zn Zn 0.3333 0.6667 0.79652(6) 0.0813(6) Uani 1 6 d S . .
Cu Cu 0.3333 0.6667 0.41879(5) 0.0785(6) Uani 1 6 d S . .
C1 C 0.3333 0.6667 0.5609(15) 0.082(5) Uani 1 6 d S . .
N1 N 0.3333 0.6667 0.6436(12) 0.097(6) Uani 1 6 d S . .
C2 C 0.4559(5) 0.5441(5) 0.3710(10) 0.094(2) Uani 1 2 d S . .
N2 N 0.4664(3) 0.5336(3) 0.8434(9) 0.094(2) Uani 1 2 d S . .

loop_
_atom_site_aniso_label
_atom_site_aniso_U_11
_atom_site_aniso_U_22
_atom_site_aniso_U_33
_atom_site_aniso_U_23
_atom_site_aniso_U_13
_atom_site_aniso_U_12
Zn 0.0819(8) 0.0819(8) 0.0802(13) 0.000 0.000 0.0410(4)
Cu 0.0847(8) 0.0847(8) 0.0660(9) 0.000 0.000 0.0423(4)
C1 0.086(7) 0.086(7) 0.075(7) 0.000 0.000 0.043(3)
N1 0.118(9) 0.118(9) 0.056(5) 0.000 0.000 0.059(4)
C2 0.098(3) 0.098(3) 0.086(5) 0.0043(15) -0.0043(15) 0.047(4)
N2 0.098(2) 0.098(2) 0.103(6) 0.0093(12) -0.0093(12) 0.061(3)

loop_
_atom_type_symbol
_atom_type_description
_atom_type_scat_dispersion_real
_atom_type_scat_dispersion_imag
_atom_type_scat_source
Zn Zn 0.2839 1.4301 'International Tables Vol C Tables 4.2.6.8 and 6.1.1.4'
Cu Cu 0.3201 1.2651 'International Tables Vol C Tables 4.2.6.8 and 6.1.1.4'
O O 0.0106 0.0060 'International Tables Vol C Tables 4.2.6.8 and 6.1.1.4'
N N 0.0061 0.0033 'International Tables Vol C Tables 4.2.6.8 and 6.1.1.4'
C C 0.0033 0.0016 'International Tables Vol C Tables 4.2.6.8 and 6.1.1.4'
H H 0.0000 0.0000 'International Tables Vol C Tables 4.2.6.8 and 6.1.1.4'

loop_
_geom_angle_atom_site_label_1
_geom_angle_atom_site_label_2
_geom_angle_atom_site_label_3
_geom_angle
_geom_angle_site_symmetry_1
_geom_angle_site_symmetry_3
_geom_angle_publ_flag
N2 Zn N2 110.7(2) 5_665 4_565 ?
N2 Zn N2 110.7(2) 5_665 . ?
N2 Zn N2 110.7(2) 4_565 . ?
N2 Zn N1 108.2(3) 5_665 . ?
N2 Zn N1 108.2(3) 4_565 . ?
N2 Zn N1 108.2(3) . . ?
C2 Cu C2 108.9(3) 4_565 5_665 ?
C2 Cu C2 108.9(3) 4_565 . ?
C2 Cu C2 108.9(3) 5_665 . ?
C2 Cu C1 110.0(4) 4_565 . ?
C2 Cu C1 110.0(4) 5_665 . ?
C2 Cu C1 110.0(4) . . ?
N1 C1 Cu 180.00(6) . . ?
C1 N1 Zn 180.00(6) . . ?
N2 C2 Cu 178.3(12) 2_664 . ?
C2 N2 Zn 179.9(11) 2_665 . ?

loop_
_geom_bond_atom_site_label_1
_geom_bond_atom_site_label_2
_geom_bond_distance
_geom_bond_site_symmetry_2
_geom_bond_publ_flag
Zn N2 2.008(5) 5_665 ?
Zn N2 2.008(5) 4_565 ?
Zn N2 2.008(5) . ?
Zn N1 2.049(16) . ?
Cu C2 1.870(6) 4_565 ?
Cu C2 1.870(6) 5_665 ?
Cu C2 1.870(6) . ?
Cu C1 1.90(2) . ?
C1 N1 1.11(3) . ?
C2 N2 1.173(7) 2_664 ?
